data_4072973
loop_
_publ_author_name
'Morvan, Didier'
'Capon, Jean-Fran\,cois'
'Gloaguen, Fr\'ed\'eric'
'Le Goff, Alan'
'Marchivie, Mathieu'
'Michaud, Fran\,cois'
'Schollhammer, Philippe'
'Talarmin, Jean'
'Yaouanc, Jean-Jacques'
'Pichon, Roger'
'Kervarec, Nelly'

_publ_section_title
;
 N-Heterocyclic Carbene Ligands in Nonsymmetric Diiron Models of
 Hydrogenase Active Sites
;
_journal_issue 8
_journal_name_full Organometallics
_journal_page_first 2042
_journal_paper_doi 10.1021/om061173l
_journal_volume 26
_journal_year 2007
_chemical_formula_sum 'C17 H20 Fe2 N4 O4 S2'
_chemical_formula_weight 520.19
_chemical_name_systematic
;
 ?
;
_space_group_IT_number 14
_symmetry_cell_setting monoclinic
_symmetry_space_group_name_Hall '-P 2ybc'
_symmetry_space_group_name_H-M 'P 1 21/c 1'
_atom_sites_solution_hydrogens geom
_atom_sites_solution_primary direct
_atom_sites_solution_secondary difmap
_audit_creation_date 2006-07-20T17:22:20-00:00
_audit_creation_method 'WinGX routine CIF_UPDATE'
_cell_angle_alpha 90
_cell_angle_beta 91.751(3)
_cell_angle_gamma 90
_cell_formula_units_Z 4
_cell_length_a 12.8669(5)
_cell_length_b 10.3183(4)
_cell_length_c 15.4042(5)
_cell_measurement_reflns_used 10191
_cell_measurement_temperature 170(2)
_cell_measurement_theta_max 33.1525
_cell_measurement_theta_min 3.2949
_cell_volume 2044.18(13)
_computing_cell_refinement
;
        CrysAlis RED, Oxford Diffraction Ltd.,
Version 1.171.28cycle4 beta (release 11-11-2005 CrysAlis171 .NET)
        (compiled Nov 11 2005,15:50:43)
;
_computing_data_collection
;
        CrysAlis CCD, Oxford Diffraction Ltd.,
Version 1.171.28cycle4 beta (release 11-11-2005 CrysAlis171 .NET)
        (compiled Nov 11 2005,15:50:43)
;
_computing_data_reduction
;
        CrysAlis RED, Oxford Diffraction Ltd.,
Version 1.171.28cycle4 beta (release 11-11-2005 CrysAlis171 .NET)
        (compiled Nov 11 2005,15:50:43)
;
_computing_molecular_graphics 'ORTEP3 for Windows (Farrugia, 1997)'
_computing_structure_refinement 'SHELXL-97 (Sheldrick, 1997)'
_computing_structure_solution 'SHELXS-97 (Sheldrick, 1997)'
_diffrn_ambient_temperature 170(2)
_diffrn_detector 'Sapphire 2 (CCD)'
_diffrn_measured_fraction_theta_full 0.998
_diffrn_measured_fraction_theta_max 0.998
_diffrn_measurement_device_type 'X-CALIBUR-2 CCD 4-circle diffractometer'
_diffrn_measurement_method
;
4 omega-scans with kappa -79 deg (chi -58.3 deg), phi 0, 90, 180, 270 deg
        1 phi-scan
;
_diffrn_orient_matrix_UB_11 -0.053372777
_diffrn_orient_matrix_UB_12 -0.0166373041
_diffrn_orient_matrix_UB_13 0.0019142001
_diffrn_orient_matrix_UB_21 0.0069103036
_diffrn_orient_matrix_UB_22 -0.0149610921
_diffrn_orient_matrix_UB_23 0.0447599215
_diffrn_orient_matrix_UB_31 -0.0120390356
_diffrn_orient_matrix_UB_32 0.0649823835
_diffrn_orient_matrix_UB_33 0.0107821347
_diffrn_radiation_monochromator graphite
_diffrn_radiation_type MoK\a
_diffrn_radiation_wavelength 0.71073
_diffrn_reflns_av_R_equivalents 0.0313
_diffrn_reflns_av_unetI/netI 0.0214
_diffrn_reflns_limit_h_max 16
_diffrn_reflns_limit_h_min -16
_diffrn_reflns_limit_k_max 12
_diffrn_reflns_limit_k_min -10
_diffrn_reflns_limit_l_max 19
_diffrn_reflns_limit_l_min -19
_diffrn_reflns_number 25717
_diffrn_reflns_theta_full 26.37
_diffrn_reflns_theta_max 26.37
_diffrn_reflns_theta_min 3.3
_diffrn_standards_interval_count 50
_exptl_absorpt_coefficient_mu 1.656
_exptl_absorpt_correction_T_max 0.90803
_exptl_absorpt_correction_T_min 0.68287
_exptl_absorpt_correction_type analytical
_exptl_absorpt_process_details
;
        CrysAlis RED, Oxford Diffraction Ltd.,
Version 1.171.28cycle4 beta (release 11-11-2005 CrysAlis171 .NET)
        (compiled Nov 11 2005,15:50:43)
Analytical numeric absorption correction using a multifaceted crystal
        model based on expressions derived by R.C. Clark & J.S. Reid.
;
_exptl_crystal_colour red
_exptl_crystal_density_diffrn 1.69
_exptl_crystal_density_method 'not measured'
_exptl_crystal_description
;
        fragment of rhombic plate
        main faces <1 0 0>
        lateral faces <1 1 1>
        truncates <0 0 1>
        volume 0.00273 mm3
;
_exptl_crystal_F_000 1064
_exptl_crystal_size_max 0.3
_exptl_crystal_size_mid 0.17
_exptl_crystal_size_min 0.07
_refine_diff_density_max 0.86
_refine_diff_density_min -0.276
_refine_diff_density_rms 0.074
_refine_ls_extinction_method none
_refine_ls_goodness_of_fit_ref 1.095
_refine_ls_hydrogen_treatment constr
_refine_ls_matrix_type full
_refine_ls_number_parameters 264
_refine_ls_number_reflns 4166
_refine_ls_number_restraints 0
_refine_ls_restrained_S_all 1.095
_refine_ls_R_factor_all 0.0418
_refine_ls_R_factor_gt 0.0328
_refine_ls_shift/su_max 0.001
_refine_ls_shift/su_mean 0
_refine_ls_structure_factor_coef Fsqd
_refine_ls_weighting_details 'calc w=1/[\s^2^(Fo^2^)+(0.0523P)^2^+0.0000P] where P=(Fo^2^+2Fc^2^)/3'
_refine_ls_weighting_scheme calc
_refine_ls_wR_factor_gt 0.0798
_refine_ls_wR_factor_ref 0.0841
_reflns_number_gt 3574
_reflns_number_total 4166
_reflns_threshold_expression >2sigma(I)
_cod_data_source_file om061173lsi20061222_014248.cif
_cod_data_source_block lcarb2c
_cod_original_sg_symbol_H-M P21/c
_cod_database_code 4072973

loop_
_symmetry_equiv_pos_as_xyz
'x, y, z'
'-x, y+1/2, -z+1/2'
'-x, -y, -z'
'x, -y-1/2, z-1/2'

loop_
_atom_site_label
_atom_site_type_symbol
_atom_site_fract_x
_atom_site_fract_y
_atom_site_fract_z
_atom_site_U_iso_or_equiv
_atom_site_adp_type
_atom_site_occupancy
_atom_site_symmetry_multiplicity
_atom_site_calc_flag
_atom_site_refinement_flags
C01 C 0.71461(17) 0.9275(2) 0.04150(15) 0.0248(5) Uani 1 1 d .
C3 C 0.72446(17) 1.1517(3) 0.32889(15) 0.0274(5) Uani 1 1 d .
C4 C 0.64820(19) 0.9262(2) 0.39999(15) 0.0307(5) Uani 1 1 d .
C5 C 0.85464(19) 0.9700(2) 0.35675(15) 0.0251(5) Uani 1 1 d .
C6 C 0.51282(17) 0.8812(3) 0.20271(16) 0.0316(6) Uani 1 1 d .
H6A H 0.4855 0.8691 0.2615 0.038 Uiso 1 1 calc R
H6B H 0.4534 0.9055 0.1637 0.038 Uiso 1 1 calc R
C7 C 0.55554(19) 0.7532(2) 0.17242(16) 0.0328(6) Uani 1 1 d .
H7A H 0.4981 0.6893 0.1689 0.039 Uiso 1 1 calc R
H7B H 0.5819 0.7643 0.1132 0.039 Uiso 1 1 calc R
C8 C 0.64185(18) 0.6992(2) 0.23044(16) 0.0303(5) Uani 1 1 d .
H8A H 0.6605 0.612 0.2091 0.036 Uiso 1 1 calc R
H8B H 0.6156 0.6889 0.2898 0.036 Uiso 1 1 calc R
C9 C 0.76624(17) 1.1568(2) 0.12133(14) 0.0227(5) Uani 1 1 d .
C10 C 0.8207(2) 1.3662(3) 0.13097(18) 0.0406(7) Uani 1 1 d .
H10 H 0.8614 1.4399 0.1465 0.049 Uiso 1 1 calc R
C11 C 0.7329(2) 1.3650(3) 0.08287(19) 0.0448(7) Uani 1 1 d .
H11 H 0.6991 1.4383 0.0576 0.054 Uiso 1 1 calc R
C12 C 0.93077(18) 1.1985(2) 0.20640(15) 0.0256(5) Uani 1 1 d .
H12A H 0.9079 1.1363 0.2509 0.031 Uiso 1 1 calc R
H12B H 0.9604 1.275 0.237 0.031 Uiso 1 1 calc R
C13 C 0.6049(2) 1.2011(3) 0.02801(18) 0.0412(7) Uani 1 1 d .
H13A H 0.5753 1.2774 -0.0014 0.062 Uiso 1 1 calc R
H13B H 0.5545 1.1661 0.0682 0.062 Uiso 1 1 calc R
H13C H 0.6213 1.1351 -0.0152 0.062 Uiso 1 1 calc R
C59 C 0.90377(17) 0.9333(2) 0.11981(13) 0.0208(5) Uani 1 1 d .
C60 C 1.07918(18) 0.9316(3) 0.09793(15) 0.0302(6) Uani 1 1 d .
H60 H 1.1495 0.9596 0.0969 0.036 Uiso 1 1 calc R
C61 C 1.04262(19) 0.8178(3) 0.07167(15) 0.0300(6) Uani 1 1 d .
H61 H 1.0818 0.7489 0.0481 0.036 Uiso 1 1 calc R
C62 C 1.01387(18) 1.1364(2) 0.15444(15) 0.0279(5) Uani 1 1 d .
H62A H 1.0237 1.1895 0.1018 0.033 Uiso 1 1 calc R
62B H 1.0798 1.1393 0.1892 0.033 Uiso 1 1 calc R
C63 C 0.8724(2) 0.7077(2) 0.05777(17) 0.0334(6) Uani 1 1 d .
H63A H 0.9167 0.6323 0.0477 0.05 Uiso 1 1 calc R
H63B H 0.8337 0.7297 0.004 0.05 Uiso 1 1 calc R
H63C H 0.8235 0.6875 0.1034 0.05 Uiso 1 1 calc R
N1 N 0.84081(15) 1.23898(18) 0.15374(13) 0.0263(4) Uani 1 1 d .
N2 N 0.70011(16) 1.2382(2) 0.07650(13) 0.0306(5) Uani 1 1 d .
N51 N 0.99538(14) 1.00250(19) 0.12730(12) 0.0232(4) Uani 1 1 d .
N52 N 0.93718(15) 0.81787(18) 0.08497(12) 0.0242(4) Uani 1 1 d .
O01 O 0.68512(15) 0.90163(19) -0.02840(11) 0.0422(5) Uani 1 1 d .
O3 O 0.72352(13) 1.26262(18) 0.33774(13) 0.0389(5) Uani 1 1 d .
O4 O 0.60027(17) 0.8975(2) 0.45805(12) 0.0521(6) Uani 1 1 d .
O5 O 0.93929(14) 0.96470(17) 0.38439(12) 0.0371(4) Uani 1 1 d .
S1 S 0.60483(4) 1.01627(6) 0.20660(4) 0.02346(14) Uani 1 1 d .
S2 S 0.75974(4) 0.79964(6) 0.23619(3) 0.02242(14) Uani 1 1 d .
Fe1 Fe 0.75665(2) 0.97162(3) 0.145243(19) 0.01778(10) Uani 1 1 d .
Fe2 Fe 0.72732(2) 0.98162(3) 0.313023(19) 0.02082(10) Uani 1 1 d .

loop_
_atom_site_aniso_label
_atom_site_aniso_U_11
_atom_site_aniso_U_22
_atom_site_aniso_U_33
_atom_site_aniso_U_23
_atom_site_aniso_U_13
_atom_site_aniso_U_12
C01 0.0216(12) 0.0262(13) 0.0267(12) -0.0024(10) 0.0006(9) -0.0007(10)
C3 0.0150(11) 0.0388(16) 0.0282(12) -0.0038(11) -0.0008(9) -0.0005(10)
C4 0.0308(13) 0.0318(14) 0.0297(13) -0.0054(11) 0.0026(10) -0.0095(11)
C5 0.0275(13) 0.0230(13) 0.0247(11) 0.0033(9) -0.0008(10) -0.0035(10)
C6 0.0181(12) 0.0447(16) 0.0319(13) -0.0017(11) 0.0019(9) -0.0082(11)
C7 0.0266(13) 0.0406(15) 0.0312(13) -0.0022(11) 0.0027(10) -0.0152(11)
C8 0.0300(13) 0.0285(13) 0.0324(13) -0.0002(10) 0.0043(10) -0.0115(11)
C9 0.0210(11) 0.0281(13) 0.0191(10) 0.0014(9) 0.0027(8) 0.0042(9)
C10 0.0499(18) 0.0216(14) 0.0501(17) 0.0084(12) -0.0007(13) -0.0042(12)
C11 0.0522(19) 0.0281(15) 0.0537(18) 0.0164(13) -0.0019(14) 0.0085(13)
C12 0.0266(12) 0.0247(12) 0.0252(11) 0.0016(9) -0.0029(9) -0.0060(10)
C13 0.0343(15) 0.0523(18) 0.0361(14) 0.0105(13) -0.0098(11) 0.0138(13)
C59 0.0206(11) 0.0247(12) 0.0171(10) 0.0053(9) -0.0002(8) -0.0013(9)
C60 0.0170(11) 0.0442(16) 0.0297(12) 0.0075(11) 0.0039(9) 0.0044(11)
C61 0.0257(13) 0.0361(15) 0.0286(12) 0.0066(11) 0.0068(10) 0.0104(11)
C62 0.0225(12) 0.0322(14) 0.0289(12) 0.0010(10) -0.0013(9) -0.0081(10)
C63 0.0378(15) 0.0246(14) 0.0383(14) -0.0082(11) 0.0102(11) -0.0015(11)
N1 0.0273(11) 0.0209(10) 0.0308(10) 0.0050(8) 0.0000(8) -0.0006(8)
N2 0.0304(11) 0.0322(12) 0.0289(11) 0.0086(9) -0.0023(8) 0.0075(9)
N51 0.0168(9) 0.0280(11) 0.0247(10) 0.0036(8) -0.0008(7) -0.0011(8)
N52 0.0239(10) 0.0261(11) 0.0227(9) 0.0009(8) 0.0036(7) 0.0032(8)
O01 0.0514(12) 0.0489(12) 0.0257(9) -0.0075(8) -0.0098(8) -0.0022(9)
O3 0.0268(10) 0.0304(11) 0.0596(12) -0.0123(9) 0.0009(8) 0.0004(8)
O4 0.0607(14) 0.0587(14) 0.0381(11) -0.0044(10) 0.0227(10) -0.0241(11)
O5 0.0254(10) 0.0401(11) 0.0452(11) 0.0091(8) -0.0103(8) -0.0018(8)
S1 0.0158(3) 0.0316(3) 0.0230(3) -0.0022(2) 0.0005(2) 0.0013(2)
S2 0.0221(3) 0.0226(3) 0.0227(3) 0.0012(2) 0.0018(2) -0.0009(2)
Fe1 0.01483(17) 0.02128(19) 0.01721(16) -0.00013(12) 0.00003(12) 0.00004(12)
Fe2 0.01811(18) 0.0264(2) 0.01800(17) -0.00100(13) 0.00067(12) -0.00205(13)

loop_
_atom_type_symbol
_atom_type_description
_atom_type_scat_dispersion_real
_atom_type_scat_dispersion_imag
_atom_type_scat_source
C C 0.0033 0.0016 'International Tables Vol C Tables 4.2.6.8 and 6.1.1.4'
H H 0 0 'International Tables Vol C Tables 4.2.6.8 and 6.1.1.4'
N N 0.0061 0.0033 'International Tables Vol C Tables 4.2.6.8 and 6.1.1.4'
O O 0.0106 0.006 'International Tables Vol C Tables 4.2.6.8 and 6.1.1.4'
S S 0.1246 0.1234 'International Tables Vol C Tables 4.2.6.8 and 6.1.1.4'
Fe Fe 0.3463 0.8444 'International Tables Vol C Tables 4.2.6.8 and 6.1.1.4'

loop_
_exptl_crystal_face_index_h
_exptl_crystal_face_index_k
_exptl_crystal_face_index_l
_exptl_crystal_face_perp_dist
0 0 1 0.09
0 -4 -5 0.13
-8 -6 18 0.11
-18 -1 -1 0.03
13 5 -13 0.09
-16 -4 8 0.07
-1 -1 -1 0.105
2 1 1 0.05
1 0 0 0.04
-1 0 0 0.035
0 0 -1 0.08
2 -2 3 0.16

loop_
_geom_angle_atom_site_label_1
_geom_angle_atom_site_label_2
_geom_angle_atom_site_label_3
_geom_angle
O01 C01 Fe1 177.9(2)
O3 C3 Fe2 178.7(2)
O4 C4 Fe2 175.7(2)
O5 C5 Fe2 178.4(2)
C7 C6 S1 115.82(16)
C8 C7 C6 114.1(2)
C7 C8 S2 114.31(17)
N1 C9 N2 102.86(19)
N1 C9 Fe1 126.02(16)
N2 C9 Fe1 130.93(18)
C11 C10 N1 106.4(2)
C10 C11 N2 107.5(2)
N1 C12 C62 113.17(19)
N51 C59 N52 101.75(18)
N51 C59 Fe1 134.25(17)
N52 C59 Fe1 123.99(16)
C61 C60 N51 107.1(2)
C60 C61 N52 107.2(2)
N51 C62 C12 116.37(19)
C9 N1 C10 111.9(2)
C9 N1 C12 124.36(19)
C10 N1 C12 123.7(2)
C9 N2 C11 111.3(2)
C9 N2 C13 126.5(2)
C11 N2 C13 122.2(2)
C59 N51 C60 111.7(2)
C59 N51 C62 130.13(19)
C60 N51 C62 118.01(19)
C61 N52 C59 112.2(2)
C61 N52 C63 120.8(2)
C59 N52 C63 126.88(19)
C6 S1 Fe1 113.63(8)
C6 S1 Fe2 109.79(8)
Fe1 S1 Fe2 71.176(19)
C8 S2 Fe1 114.46(8)
C8 S2 Fe2 109.14(9)
Fe1 S2 Fe2 70.92(2)
C01 Fe1 C9 95.92(10)
C01 Fe1 C59 92.20(10)
C9 Fe1 C59 95.26(9)
C01 Fe1 S1 101.03(8)
C9 Fe1 S1 86.52(7)
C59 Fe1 S1 166.42(6)
C01 Fe1 S2 111.37(8)
C9 Fe1 S2 152.38(7)
C59 Fe1 S2 88.11(6)
S1 Fe1 S2 84.22(2)
C01 Fe1 Fe2 150.26(8)
C9 Fe1 Fe2 99.16(6)
C59 Fe1 Fe2 111.64(6)
S1 Fe1 Fe2 54.833(17)
S2 Fe1 Fe2 54.626(17)
C5 Fe2 C3 92.18(10)
C5 Fe2 C4 103.59(11)
C3 Fe2 C4 101.38(11)
C5 Fe2 S2 87.65(8)
C3 Fe2 S2 153.87(8)
C4 Fe2 S2 104.05(8)
C5 Fe2 S1 155.19(8)
C3 Fe2 S1 85.80(7)
C4 Fe2 S1 101.05(8)
S2 Fe2 S1 83.57(2)
C5 Fe2 Fe1 102.38(8)
C3 Fe2 Fe1 100.31(8)
C4 Fe2 Fe1 145.24(8)
S2 Fe2 Fe1 54.458(17)
S1 Fe2 Fe1 53.991(17)

loop_
_geom_bond_atom_site_label_1
_geom_bond_atom_site_label_2
_geom_bond_distance
C01 O01 1.162(3)
C01 Fe1 1.732(2)
C3 O3 1.153(3)
C3 Fe2 1.772(3)
C4 O4 1.141(3)
C4 Fe2 1.800(2)
C5 O5 1.159(3)
C5 Fe2 1.756(2)
C6 C7 1.511(4)
C6 S1 1.828(2)
C7 C8 1.510(3)
C8 S2 1.837(2)
C9 N1 1.364(3)
C9 N2 1.368(3)
C9 Fe1 1.950(2)
C10 C11 1.332(4)
C10 N1 1.381(3)
C11 N2 1.378(3)
C12 N1 1.454(3)
C12 C62 1.499(3)
C13 N2 1.466(3)
C59 N51 1.380(3)
C59 N52 1.380(3)
C59 Fe1 1.985(2)
C60 C61 1.324(4)
C60 N51 1.390(3)
C61 N52 1.378(3)
C62 N51 1.461(3)
C63 N52 1.463(3)
S1 Fe1 2.2437(6)
S1 Fe2 2.2674(6)
S2 Fe1 2.2604(6)
S2 Fe2 2.2651(7)
Fe1 Fe2 2.6253(4)
